data_4001915
loop_
_publ_author_name
'Lin, Jian'
'Chai, Ping'
'Diefenbach, Kariem'
'Shatruk, Michael'
'Albrecht-Schmitt, Thomas E.'

_publ_section_title
;
 Challenges in the Search for Magnetic Coupling in 3d/4f Materials:
 Syntheses, Structures, and Magnetic Properties of the Lanthanide Copper
 Heterobimetallic Compounds, RE2Cu(TeO3)2(SO4)2
;
_journal_issue 6
_journal_name_full 'Chemistry of Materials'
_journal_page_first 2187
_journal_paper_doi 10.1021/cm500252q
_journal_volume 26
_journal_year 2014
_chemical_formula_moiety Ho2Cu(TeO3)2(SO4)2
_chemical_formula_sum 'Cu Ho2 O14 S2 Te2'
_chemical_formula_weight 936.72
_chemical_melting_point N//A
_chemical_name_common 'Holmium copper tellurite sulfate'
_chemical_name_systematic
; 
 ? 
;
_space_group_IT_number 2
_symmetry_cell_setting triclinic
_symmetry_space_group_name_Hall '-P 1'
_symmetry_space_group_name_H-M 'P -1'
_atom_sites_solution_hydrogens none
_atom_sites_solution_primary direct
_atom_sites_solution_secondary difmap
_audit_creation_method SHELXL-97
_cell_angle_alpha 62.793(6)
_cell_angle_beta 73.836(7)
_cell_angle_gamma 85.241(7)
_cell_formula_units_Z 1
_cell_length_a 5.179(4)
_cell_length_b 7.814(6)
_cell_length_c 8.108(6)
_cell_measurement_reflns_used 1289
_cell_measurement_temperature 298(2)
_cell_measurement_theta_max 27.470
_cell_measurement_theta_min 2.93
_cell_volume 279.9(4)
_computing_cell_refinement 'smart saint'
_computing_data_collection smart
_computing_data_reduction SAINT
_computing_molecular_graphics 'SHELXP-97 (Sheldrick, 1997)'
_computing_publication_material 'SHELXCIF-97 (Sheldrick, 2000)'
_computing_structure_refinement 'SHELXL-97 (Sheldrick, 1997)'
_computing_structure_solution 'SHELXS-97 (Sheldrick, 1990)'
_diffrn_ambient_temperature 298(2)
_diffrn_detector_area_resol_mean 0
_diffrn_measured_fraction_theta_full 0.980
_diffrn_measured_fraction_theta_max 0.980
_diffrn_measurement_device_type 'BRUKER apex II'
_diffrn_measurement_method '0.5 wide w/ exposures'
_diffrn_radiation_monochromator 'Quazar optics'
_diffrn_radiation_source 'Imus microfocused'
_diffrn_radiation_type MoK\a
_diffrn_radiation_wavelength 0.71073
_diffrn_reflns_av_R_equivalents 0.0184
_diffrn_reflns_av_sigmaI/netI 0.0194
_diffrn_reflns_limit_h_max 6
_diffrn_reflns_limit_h_min -6
_diffrn_reflns_limit_k_max 10
_diffrn_reflns_limit_k_min -9
_diffrn_reflns_limit_l_max 10
_diffrn_reflns_limit_l_min -10
_diffrn_reflns_number 3255
_diffrn_reflns_theta_full 27.47
_diffrn_reflns_theta_max 27.47
_diffrn_reflns_theta_min 2.93
_exptl_absorpt_coefficient_mu 21.442
_exptl_absorpt_correction_T_max 0.651
_exptl_absorpt_correction_T_min 0.139
_exptl_absorpt_correction_type numerical
_exptl_absorpt_process_details SHELTXPREP
_exptl_crystal_colour 'light green'
_exptl_crystal_density_diffrn 5.557
_exptl_crystal_density_meas ?
_exptl_crystal_density_method 'not measured'
_exptl_crystal_description block
_exptl_crystal_F_000 411
_exptl_crystal_size_max 0.100
_exptl_crystal_size_mid 0.080
_exptl_crystal_size_min 0.020
_refine_diff_density_max 3.458
_refine_diff_density_min -1.510
_refine_diff_density_rms 0.235
_refine_ls_extinction_method none
_refine_ls_goodness_of_fit_ref 1.105
_refine_ls_hydrogen_treatment none
_refine_ls_matrix_type full
_refine_ls_number_parameters 97
_refine_ls_number_reflns 1263
_refine_ls_number_restraints 0
_refine_ls_restrained_S_all 1.105
_refine_ls_R_factor_all 0.0206
_refine_ls_R_factor_gt 0.0204
_refine_ls_shift/su_max 0.000
_refine_ls_shift/su_mean 0.000
_refine_ls_structure_factor_coef Fsqd
_refine_ls_weighting_details 'calc w=1/[\s^2^(Fo^2^)+(0.0236P)^2^+2.7356P] where P=(Fo^2^+2Fc^2^)/3'
_refine_ls_weighting_scheme calc
_refine_ls_wR_factor_gt 0.0517
_refine_ls_wR_factor_ref 0.0519
_reflns_number_gt 1253
_reflns_number_total 1263
_reflns_threshold_expression >2sigma(I)
_cod_data_source_file cm500252q_si_002.cif
_cod_data_source_block Ho2CuTe2S2O14_298K
_cod_depositor_comments
;
The following automatic conversions were performed:

'_exptl_crystal_density_meas' value 'N/A' was changed to '?' - the
value is perceived as not measured.

Automatic conversion script
Id: cif_fix_values 3008 2015-01-20 13:52:24Z robertas 
;
_cod_original_sg_symbol_H-M P-1
_cod_database_code 4001915

loop_
_symmetry_equiv_pos_as_xyz
'x, y, z'
'-x, -y, -z'

loop_
_atom_site_label
_atom_site_type_symbol
_atom_site_fract_x
_atom_site_fract_y
_atom_site_fract_z
_atom_site_U_iso_or_equiv
_atom_site_adp_type
_atom_site_occupancy
_atom_site_symmetry_multiplicity
_atom_site_calc_flag
_atom_site_refinement_flags
Ho1 Ho 1.07246(5) 0.25035(3) 0.01915(3) 0.00871(9) Uani 1 1 d .
Te1 Te 0.50975(7) 0.27137(5) 0.34442(5) 0.00993(10) Uani 1 1 d .
Cu1 Cu 0.0000 0.0000 0.5000 0.01187(19) Uani 1 2 d S
S1 S -0.2509(3) 0.25265(19) 0.74687(19) 0.0114(3) Uani 1 1 d .
O7 O -0.1360(9) 0.4156(6) 0.7563(6) 0.0187(9) Uani 1 1 d .
O4 O -0.1371(9) 0.2515(6) 0.5626(6) 0.0161(8) Uani 1 1 d .
O6 O -0.5473(8) 0.2641(6) 0.7833(6) 0.0169(8) Uani 1 1 d .
O5 O -0.1779(9) 0.0782(6) 0.9079(6) 0.0159(8) Uani 1 1 d .
O3 O 0.7469(8) 0.4388(5) 0.1095(5) 0.0108(7) Uani 1 1 d .
O2 O 0.2730(8) 0.1879(6) 0.2551(6) 0.0127(8) Uani 1 1 d .
O1 O 0.7474(8) 0.0721(6) 0.3427(5) 0.0109(7) Uani 1 1 d .

loop_
_atom_site_aniso_label
_atom_site_aniso_U_11
_atom_site_aniso_U_22
_atom_site_aniso_U_33
_atom_site_aniso_U_23
_atom_site_aniso_U_13
_atom_site_aniso_U_12
Ho1 0.00885(13) 0.00773(14) 0.01041(13) -0.00473(10) -0.00294(9) 0.00106(9)
Te1 0.00834(17) 0.01111(18) 0.01142(17) -0.00612(14) -0.00254(13) 0.00076(13)
Cu1 0.0107(4) 0.0123(5) 0.0118(4) -0.0043(4) -0.0037(4) 0.0001(3)
S1 0.0093(6) 0.0086(6) 0.0130(6) -0.0014(5) -0.0043(5) 0.0007(5)
O7 0.029(2) 0.0109(19) 0.018(2) -0.0055(17) -0.0102(18) -0.0016(17)
O4 0.0164(19) 0.018(2) 0.016(2) -0.0094(17) -0.0032(16) 0.0010(16)
O6 0.0109(19) 0.021(2) 0.018(2) -0.0095(17) -0.0012(16) 0.0033(16)
O5 0.022(2) 0.0105(19) 0.0154(19) -0.0045(16) -0.0081(17) 0.0032(16)
O3 0.0101(17) 0.0085(18) 0.0112(18) -0.0040(15) 0.0008(14) -0.0014(14)
O2 0.0112(18) 0.0125(19) 0.0158(19) -0.0056(16) -0.0062(15) -0.0025(14)
O1 0.0099(17) 0.0120(18) 0.0131(18) -0.0071(15) -0.0056(15) 0.0053(14)

loop_
_atom_type_symbol
_atom_type_description
_atom_type_scat_dispersion_real
_atom_type_scat_dispersion_imag
_atom_type_scat_source
O O 0.0106 0.0060 'International Tables Vol C Tables 4.2.6.8 and 6.1.1.4'
S S 0.1246 0.1234 'International Tables Vol C Tables 4.2.6.8 and 6.1.1.4'
Cu Cu 0.3201 1.2651 'International Tables Vol C Tables 4.2.6.8 and 6.1.1.4'
Te Te -0.5308 1.6751 'International Tables Vol C Tables 4.2.6.8 and 6.1.1.4'
Ho Ho -0.2175 4.6783 'International Tables Vol C Tables 4.2.6.8 and 6.1.1.4'

loop_
_geom_angle_atom_site_label_1
_geom_angle_atom_site_label_2
_geom_angle_atom_site_label_3
_geom_angle
_geom_angle_site_symmetry_1
_geom_angle_site_symmetry_3
O2 Ho1 O6 97.92(16) 1_655 1_754
O2 Ho1 O3 84.36(14) 1_655 2_765
O6 Ho1 O3 76.36(15) 1_754 2_765
O2 Ho1 O3 94.72(15) 1_655 .
O6 Ho1 O3 143.08(14) 1_754 .
O3 Ho1 O3 70.55(16) 2_765 .
O2 Ho1 O5 81.66(14) 1_655 2_656
O6 Ho1 O5 73.64(15) 1_754 2_656
O3 Ho1 O5 144.63(14) 2_765 2_656
O3 Ho1 O5 142.78(14) . 2_656
O2 Ho1 O7 162.55(15) 1_655 1_654
O6 Ho1 O7 85.26(16) 1_754 1_654
O3 Ho1 O7 79.71(14) 2_765 1_654
O3 Ho1 O7 73.32(15) . 1_654
O5 Ho1 O7 115.59(14) 2_656 1_654
O2 Ho1 O1 69.81(14) 1_655 .
O6 Ho1 O1 151.27(14) 1_754 .
O3 Ho1 O1 125.81(13) 2_765 .
O3 Ho1 O1 65.41(13) . .
O5 Ho1 O1 78.80(13) 2_656 .
O7 Ho1 O1 114.42(15) 1_654 .
O2 Ho1 O5 140.41(14) 1_655 1_654
O6 Ho1 O5 88.79(15) 1_754 1_654
O3 Ho1 O5 134.86(14) 2_765 1_654
O3 Ho1 O5 103.02(15) . 1_654
O5 Ho1 O5 62.83(17) 2_656 1_654
O7 Ho1 O5 56.46(14) 1_654 1_654
O1 Ho1 O5 85.78(14) . 1_654
O2 Ho1 S1 168.62(10) 1_655 1_654
O6 Ho1 S1 86.24(12) 1_754 1_654
O3 Ho1 S1 106.95(10) 2_765 1_654
O3 Ho1 S1 88.10(11) . 1_654
O5 Ho1 S1 89.42(10) 2_656 1_654
O7 Ho1 S1 27.86(10) 1_654 1_654
O1 Ho1 S1 101.62(11) . 1_654
O5 Ho1 S1 28.61(10) 1_654 1_654
O2 Ho1 Cu1 36.09(10) 1_655 1_655
O6 Ho1 Cu1 125.11(11) 1_754 1_655
O3 Ho1 Cu1 112.49(10) 2_765 1_655
O3 Ho1 Cu1 83.47(10) . 1_655
O5 Ho1 Cu1 71.88(10) 2_656 1_655
O7 Ho1 Cu1 148.60(11) 1_654 1_655
O1 Ho1 Cu1 34.66(9) . 1_655
O5 Ho1 Cu1 110.91(10) 1_654 1_655
S1 Ho1 Cu1 133.91(4) 1_654 1_655
O2 Ho1 Te1 83.76(12) 1_655 .
O6 Ho1 Te1 175.09(11) 1_754 .
O3 Ho1 Te1 99.28(10) 2_765 .
O3 Ho1 Te1 32.01(9) . .
O5 Ho1 Te1 111.21(10) 2_656 .
O7 Ho1 Te1 91.78(12) 1_654 .
O1 Ho1 Te1 33.59(9) . .
O5 Ho1 Te1 92.84(11) 1_654 .
S1 Ho1 Te1 92.97(7) 1_654 .
Cu1 Ho1 Te1 58.47(4) 1_655 .
O2 Ho1 Ho1 89.45(10) 1_655 2_765
O6 Ho1 Ho1 110.29(11) 1_754 2_765
O3 Ho1 Ho1 35.37(10) 2_765 2_765
O3 Ho1 Ho1 35.17(9) . 2_765
O5 Ho1 Ho1 170.78(10) 2_656 2_765
O7 Ho1 Ho1 73.42(10) 1_654 2_765
O1 Ho1 Ho1 95.85(9) . 2_765
O5 Ho1 Ho1 124.70(10) 1_654 2_765
S1 Ho1 Ho1 99.07(3) 1_654 2_765
Cu1 Ho1 Ho1 99.43(3) 1_655 2_765
Te1 Ho1 Ho1 65.035(12) . 2_765
O2 Te1 O3 100.50(18) . .
O2 Te1 O1 91.86(18) . .
O3 Te1 O1 87.34(18) . .
O2 Te1 Cu1 39.62(13) . .
O3 Te1 Cu1 140.12(12) . .
O1 Te1 Cu1 92.74(13) . .
O2 Te1 Ho1 94.91(14) . .
O3 Te1 Ho1 41.10(12) . .
O1 Te1 Ho1 46.52(12) . .
Cu1 Te1 Ho1 122.83(4) . .
O1 Cu1 O1 180.0 2_656 1_455
O1 Cu1 O2 93.85(17) 2_656 .
O1 Cu1 O2 86.15(17) 1_455 .
O1 Cu1 O2 86.15(17) 2_656 2_556
O1 Cu1 O2 93.85(17) 1_455 2_556
O2 Cu1 O2 180.0 . 2_556
O1 Cu1 O4 87.47(16) 2_656 2_556
O1 Cu1 O4 92.53(16) 1_455 2_556
O2 Cu1 O4 92.07(16) . 2_556
O2 Cu1 O4 87.93(16) 2_556 2_556
O1 Cu1 O4 92.53(16) 2_656 .
O1 Cu1 O4 87.47(16) 1_455 .
O2 Cu1 O4 87.93(16) . .
O2 Cu1 O4 92.07(16) 2_556 .
O4 Cu1 O4 179.999(1) 2_556 .
O1 Cu1 Te1 62.57(12) 2_656 .
O1 Cu1 Te1 117.43(12) 1_455 .
O2 Cu1 Te1 35.60(11) . .
O2 Cu1 Te1 144.40(11) 2_556 .
O4 Cu1 Te1 106.01(12) 2_556 .
O4 Cu1 Te1 73.99(12) . .
O1 Cu1 Te1 117.43(12) 2_656 2_556
O1 Cu1 Te1 62.57(12) 1_455 2_556
O2 Cu1 Te1 144.40(11) . 2_556
O2 Cu1 Te1 35.60(11) 2_556 2_556
O4 Cu1 Te1 73.99(12) 2_556 2_556
O4 Cu1 Te1 106.01(12) . 2_556
Te1 Cu1 Te1 180.0 . 2_556
O1 Cu1 Ho1 46.78(12) 2_656 2_656
O1 Cu1 Ho1 133.22(12) 1_455 2_656
O2 Cu1 Ho1 139.38(11) . 2_656
O2 Cu1 Ho1 40.62(11) 2_556 2_656
O4 Cu1 Ho1 95.09(11) 2_556 2_656
O4 Cu1 Ho1 84.91(11) . 2_656
Te1 Cu1 Ho1 104.519(18) . 2_656
Te1 Cu1 Ho1 75.481(19) 2_556 2_656
O1 Cu1 Ho1 133.22(12) 2_656 1_455
O1 Cu1 Ho1 46.78(12) 1_455 1_455
O2 Cu1 Ho1 40.62(11) . 1_455
O2 Cu1 Ho1 139.38(11) 2_556 1_455
O4 Cu1 Ho1 84.91(11) 2_556 1_455
O4 Cu1 Ho1 95.09(11) . 1_455
Te1 Cu1 Ho1 75.481(18) . 1_455
Te1 Cu1 Ho1 104.519(18) 2_556 1_455
Ho1 Cu1 Ho1 180.0 2_656 1_455
O4 S1 O6 109.5(3) . .
O4 S1 O7 112.3(3) . .
O6 S1 O7 109.6(3) . .
O4 S1 O5 111.5(3) . .
O6 S1 O5 110.9(3) . .
O7 S1 O5 102.9(2) . .
O4 S1 Ho1 125.86(19) . 1_456
O6 S1 Ho1 124.60(18) . 1_456
O7 S1 Ho1 49.64(17) . 1_456
O5 S1 Ho1 53.26(17) . 1_456
S1 O7 Ho1 102.5(2) . 1_456
S1 O4 Cu1 129.1(3) . .
S1 O6 Ho1 141.2(3) . 1_356
S1 O5 Ho1 138.0(2) . 2_656
S1 O5 Ho1 98.1(2) . 1_456
Ho1 O5 Ho1 117.17(17) 2_656 1_456
Te1 O3 Ho1 134.8(2) . 2_765
Te1 O3 Ho1 106.88(17) . .
Ho1 O3 Ho1 109.46(16) 2_765 .
Te1 O2 Cu1 104.78(19) . .
Te1 O2 Ho1 148.3(2) . 1_455
Cu1 O2 Ho1 103.29(17) . 1_455
Te1 O1 Cu1 118.5(2) . 1_655
Te1 O1 Ho1 99.88(16) . .
Cu1 O1 Ho1 98.55(16) 1_655 .

loop_
_geom_bond_atom_site_label_1
_geom_bond_atom_site_label_2
_geom_bond_distance
_geom_bond_site_symmetry_2
Ho1 O2 2.269(4) 1_655
Ho1 O6 2.301(4) 1_754
Ho1 O3 2.320(4) 2_765
Ho1 O3 2.331(4) .
Ho1 O5 2.408(4) 2_656
Ho1 O7 2.430(4) 1_654
Ho1 O1 2.499(4) .
Ho1 O5 2.521(4) 1_654
Ho1 S1 3.114(2) 1_654
Ho1 Cu1 3.391(2) 1_655
Ho1 Te1 3.3931(18) .
Ho1 Ho1 3.797(3) 2_765
Te1 O2 1.874(4) .
Te1 O3 1.880(4) .
Te1 O1 1.906(4) .
Te1 Cu1 3.1123(18) .
Cu1 O1 1.951(4) 2_656
Cu1 O1 1.951(4) 1_455
Cu1 O2 2.053(4) .
Cu1 O2 2.053(4) 2_556
Cu1 O4 2.259(4) 2_556
Cu1 O4 2.259(4) .
Cu1 Te1 3.1123(18) 2_556
Cu1 Ho1 3.391(2) 2_656
Cu1 Ho1 3.391(2) 1_455
S1 O4 1.450(4) .
S1 O6 1.483(4) .
S1 O7 1.490(4) .
S1 O5 1.506(4) .
S1 Ho1 3.114(2) 1_456
O7 Ho1 2.430(4) 1_456
O6 Ho1 2.301(4) 1_356
O5 Ho1 2.408(4) 2_656
O5 Ho1 2.521(4) 1_456
O3 Ho1 2.320(4) 2_765
O2 Ho1 2.269(4) 1_455
O1 Cu1 1.951(4) 1_655
